data_8102925
loop_
_publ_author_name
'K\"ohler, J.'
'Okudera, H.'
'Reuter, D.'
'Simon, A.'

_publ_section_title
;
Crystal structure of germanium tetrabromide, \a-GeBr~4~, room 
temperature modification
;
_journal_issue 4
_journal_name_full 'Zeitschrift f\"ur Kristallographie - New Crystal Structures'
_journal_page_first 523
_journal_page_last 523
_journal_volume 220
_journal_year 2005
_chemical_formula_sum 'Br4 Ge'
_chemical_formula_weight 392.23
_chemical_melting_point 299.15
_chemical_name_common Germaniumtetrabromid
_chemical_name_systematic
;
 germanium tetrabromide
;
_space_group_IT_number 205
_symmetry_cell_setting cubic
_symmetry_space_group_name_Hall '-P 2ac 2ab 3'
_symmetry_space_group_name_H-M 'P a -3'
_atom_sites_solution_hydrogens geom
_atom_sites_solution_primary direct
_atom_sites_solution_secondary difmap
_audit_creation_method SHELXL-97
_cell_angle_alpha 90.00
_cell_angle_beta 90.00
_cell_angle_gamma 90.00
_cell_formula_units_Z 8
_cell_length_a 11.1723(13)
_cell_length_b 11.1723(13)
_cell_length_c 11.1723(13)
_cell_measurement_temperature 213(2)
_cell_volume 1394.5(3)
_computing_structure_refinement 'SHELXL-97 (Sheldrick, 1997)'
_diffrn_ambient_temperature 213(2)
_diffrn_measured_fraction_theta_full 1.000
_diffrn_measured_fraction_theta_max 1.000
_diffrn_measurement_device_type 'Stoe IPDS I'
_diffrn_measurement_method phi
_diffrn_radiation_monochromator graphite
_diffrn_radiation_source 'fine-focus sealed tube'
_diffrn_radiation_type MoK\a
_diffrn_radiation_wavelength 0.71073
_diffrn_reflns_av_R_equivalents 0.1700
_diffrn_reflns_av_sigmaI/netI 0.0584
_diffrn_reflns_limit_h_max 10
_diffrn_reflns_limit_h_min -10
_diffrn_reflns_limit_k_max 10
_diffrn_reflns_limit_k_min -10
_diffrn_reflns_limit_l_max 10
_diffrn_reflns_limit_l_min -10
_diffrn_reflns_number 4326
_diffrn_reflns_theta_full 19.94
_diffrn_reflns_theta_max 19.94
_diffrn_reflns_theta_min 3.16
_exptl_absorpt_coefficient_mu 27.180
_exptl_crystal_colour 'transparent colorless'
_exptl_crystal_density_diffrn 3.736
_exptl_crystal_density_method 'not measured'
_exptl_crystal_description cube
_exptl_crystal_F_000 1376
_exptl_crystal_size_max 0.3
_exptl_crystal_size_mid 0.3
_exptl_crystal_size_min 0.3
_refine_diff_density_max 0.472
_refine_diff_density_min -0.397
_refine_diff_density_rms 0.110
_refine_ls_extinction_coef 0.0013(3)
_refine_ls_extinction_expression Fc^*^=kFc[1+0.001xFc^2^\l^3^/sin(2\q)]^-1/4^
_refine_ls_extinction_method SHELXL
_refine_ls_goodness_of_fit_ref 1.486
_refine_ls_hydrogen_treatment mixed
_refine_ls_matrix_type full
_refine_ls_number_parameters 17
_refine_ls_number_reflns 220
_refine_ls_number_restraints 0
_refine_ls_restrained_S_all 1.486
_refine_ls_R_factor_all 0.0300
_refine_ls_R_factor_gt 0.0269
_refine_ls_shift/su_max 0.000
_refine_ls_shift/su_mean 0.000
_refine_ls_structure_factor_coef Fsqd
_refine_ls_weighting_details 'calc w=1/[\s^2^(Fo^2^)+(0.0000P)^2^+2.5042P] where P=(Fo^2^+2Fc^2^)/3'
_refine_ls_weighting_scheme calc
_refine_ls_wR_factor_gt 0.0754
_refine_ls_wR_factor_ref 0.0765
_reflns_number_gt 206
_reflns_number_total 220
_reflns_threshold_expression >2sigma(I)
_cod_data_source_file 409856.cff
_cod_data_source_block gebr-60
_cod_depositor_comments
;
The following automatic conversions were performed:

'_chemical_melting_point' value '26 C' was changed to '299.15' - it
was converted from degrees Celsius(C) to Kelvins(K).

Automatic conversion script
Id: cif_fix_values 1646 2011-03-28 12:23:43Z adriana 
;
_cod_original_sg_symbol_H-M Pa-3
_cod_database_code 8102925

loop_
_symmetry_equiv_pos_as_xyz
'x, y, z'
'-x+1/2, -y, z+1/2'
'-x, y+1/2, -z+1/2'
'x+1/2, -y+1/2, -z'
'z, x, y'
'z+1/2, -x+1/2, -y'
'-z+1/2, -x, y+1/2'
'-z, x+1/2, -y+1/2'
'y, z, x'
'-y, z+1/2, -x+1/2'
'y+1/2, -z+1/2, -x'
'-y+1/2, -z, x+1/2'
'-x, -y, -z'
'x-1/2, y, -z-1/2'
'x, -y-1/2, z-1/2'
'-x-1/2, y-1/2, z'
'-z, -x, -y'
'-z-1/2, x-1/2, y'
'z-1/2, x, -y-1/2'
'z, -x-1/2, y-1/2'
'-y, -z, -x'
'y, -z-1/2, x-1/2'
'-y-1/2, z-1/2, x'
'y-1/2, z, -x-1/2'

loop_
_atom_site_label
_atom_site_type_symbol
_atom_site_fract_x
_atom_site_fract_y
_atom_site_fract_z
_atom_site_U_iso_or_equiv
_atom_site_adp_type
_atom_site_occupancy
_atom_site_symmetry_multiplicity
_atom_site_Wyckoff_symbol
_atom_site_calc_flag
_atom_site_refinement_flags
_atom_site_disorder_assembly
_atom_site_disorder_group
Ge Ge 0.13098(7) 0.13098(7) 0.13098(7) 0.0237(7) Uani 1 8 c d S . .
Br1 Br 0.24787(7) 0.24787(7) 0.24787(7) 0.0430(8) Uani 1 8 c d S . .
Br2 Br 0.02029(14) 0.00838(8) 0.24865(7) 0.0381(6) Uani 1 24 d d . . .

loop_
_atom_site_aniso_label
_atom_site_aniso_U_11
_atom_site_aniso_U_22
_atom_site_aniso_U_33
_atom_site_aniso_U_23
_atom_site_aniso_U_13
_atom_site_aniso_U_12
Ge 0.0237(7) 0.0237(7) 0.0237(7) 0.0003(4) 0.0003(4) 0.0003(4)
Br1 0.0430(8) 0.0430(8) 0.0430(8) -0.0086(4) -0.0086(4) -0.0086(4)
Br2 0.0379(7) 0.0368(8) 0.0397(8) 0.0098(4) 0.0082(4) -0.0039(5)

loop_
_atom_type_symbol
_atom_type_description
_atom_type_scat_dispersion_real
_atom_type_scat_dispersion_imag
_atom_type_scat_source
Ge Ge 0.1547 1.8001 'International Tables Vol C Tables 4.2.6.8 and 6.1.1.4'
Br Br -0.2901 2.4595 'International Tables Vol C Tables 4.2.6.8 and 6.1.1.4'

loop_
_geom_angle_atom_site_label_1
_geom_angle_atom_site_label_2
_geom_angle_atom_site_label_3
_geom_angle
_geom_angle_site_symmetry_1
_geom_angle_site_symmetry_3
_geom_angle_publ_flag
Br1 Ge Br2 109.22(5) . 9 ?
Br1 Ge Br2 109.22(5) . . ?
Br2 Ge Br2 109.72(4) 9 . ?
Br1 Ge Br2 109.22(5) . 5 ?
Br2 Ge Br2 109.72(4) 9 5 ?
Br2 Ge Br2 109.72(4) . 5 ?

loop_
_geom_bond_atom_site_label_1
_geom_bond_atom_site_label_2
_geom_bond_distance
_geom_bond_site_symmetry_2
_geom_bond_publ_flag
Ge Br1 2.262(2) . ?
Ge Br2 2.2657(14) 9 ?
Ge Br2 2.2657(14) . ?
Ge Br2 2.2657(14) 5 ?
